data_4070370
loop_
_publ_author_name
'Ylijoki, Kai E. O.'
'Witherell, Ross D.'
'Kirk, Andrew D.'
'B\"ocklein, Sebastian'
'Lofstrand, Verner A.'
'McDonald, Robert'
'Ferguson, Michael J.'
'Stryker, Jeffrey M.'

_publ_section_title
;
 Synthesis, Structure, and Reactivity of Alkyl-Substituted Half-Sandwich
 \h5-Pentadienyl Complexes of Cobalt
;
_journal_issue 23
_journal_name_full Organometallics
_journal_page_first 6807
_journal_paper_doi 10.1021/om900754h
_journal_volume 28
_journal_year 2009
_chemical_formula_moiety 'C17 H26 Co, B F4'
_chemical_formula_sum 'C17 H26 B Co F4'
_chemical_formula_weight 376.12
_chemical_name_systematic
;

 ?

;
_space_group_IT_number 36
_symmetry_cell_setting orthorhombic
_symmetry_space_group_name_Hall 'C 2c -2'
_symmetry_space_group_name_H-M 'C m c 21'
_atom_sites_solution_hydrogens geom
_atom_sites_solution_primary direct
_atom_sites_solution_secondary difmap
_audit_creation_method SHELXL-97
_cell_angle_alpha 90.00
_cell_angle_beta 90.00
_cell_angle_gamma 90.00
_cell_formula_units_Z 4
_cell_length_a 9.1007(6)
_cell_length_b 14.7533(10)
_cell_length_c 13.0941(9)
_cell_measurement_reflns_used 6037
_cell_measurement_temperature 193(2)
_cell_measurement_theta_max 27.39
_cell_measurement_theta_min 2.63
_cell_volume 1758.1(2)
_computing_cell_refinement 'Bruker SAINT (Bruker, 1997)'
_computing_data_collection 'Bruker SMART (Bruker, 1997)'
_computing_data_reduction 'Bruker SAINT (Bruker, 1997)'
_computing_molecular_graphics 'Bruker SHELXTL (Bruker, 1997)'
_computing_publication_material 'Bruker SHELXTL (Bruker, 1997)'
_computing_structure_refinement 'SHELXL-97 (Sheldrick, 1997)'
_computing_structure_solution 'SHELXS-97 (Sheldrick, 1990)'
_diffrn_ambient_temperature 193(2)
_diffrn_detector_area_resol_mean 8.192
_diffrn_measured_fraction_theta_full 0.998
_diffrn_measured_fraction_theta_max 0.998
_diffrn_measurement_device_type 'Bruker PLATFORM diffractometer/SMART 1000 CCD area detector'
_diffrn_measurement_method '\w scans'
_diffrn_radiation_monochromator graphite
_diffrn_radiation_source 'fine-focus sealed tube'
_diffrn_radiation_type MoK\a
_diffrn_radiation_wavelength 0.71073
_diffrn_reflns_av_R_equivalents 0.0232
_diffrn_reflns_av_sigmaI/netI 0.0242
_diffrn_reflns_limit_h_max 11
_diffrn_reflns_limit_h_min -11
_diffrn_reflns_limit_k_max 19
_diffrn_reflns_limit_k_min -19
_diffrn_reflns_limit_l_max 16
_diffrn_reflns_limit_l_min -17
_diffrn_reflns_number 7529
_diffrn_reflns_theta_full 27.48
_diffrn_reflns_theta_max 27.48
_diffrn_reflns_theta_min 2.63
_diffrn_standards_decay_% 0
_diffrn_standards_interval_time 0
_diffrn_standards_number 0
_exptl_absorpt_coefficient_mu 1.009
_exptl_absorpt_correction_T_max 0.8885
_exptl_absorpt_correction_T_min 0.7004
_exptl_absorpt_correction_type multi-scan
_exptl_absorpt_process_details 'SADABS (Sheldrick, 1996)'
_exptl_crystal_colour red
_exptl_crystal_density_diffrn 1.421
_exptl_crystal_density_method 'not measured'
_exptl_crystal_description block
_exptl_crystal_F_000 784
_exptl_crystal_size_max 0.38
_exptl_crystal_size_mid 0.22
_exptl_crystal_size_min 0.12
_refine_diff_density_max 0.473
_refine_diff_density_min -0.234
_refine_diff_density_rms 0.065
_refine_ls_abs_structure_details 'Flack H D (1983), Acta Cryst. A39, 876-881. 1014 Friedel pairs.'
_refine_ls_abs_structure_Flack -0.005(19)
_refine_ls_extinction_method none
_refine_ls_goodness_of_fit_ref 1.112
_refine_ls_hydrogen_treatment constr
_refine_ls_matrix_type full
_refine_ls_number_parameters 119
_refine_ls_number_reflns 2134
_refine_ls_number_restraints 1
_refine_ls_restrained_S_all 1.111
_refine_ls_R_factor_all 0.0322
_refine_ls_R_factor_gt 0.0312
_refine_ls_shift/su_max 0.001
_refine_ls_shift/su_mean 0.000
_refine_ls_structure_factor_coef Fsqd
_refine_ls_weighting_details 'calc w=1/[\s^2^(Fo^2^)+(0.0484P)^2^+0.4223P] where P=(Fo^2^+2Fc^2^)/3'
_refine_ls_weighting_scheme calc
_refine_ls_wR_factor_gt 0.0775
_refine_ls_wR_factor_ref 0.0781
_reflns_number_gt 2081
_reflns_number_total 2134
_reflns_threshold_expression I>2\s(I)
_cod_data_source_file om900754h_si_002.cif
_cod_data_source_block 7l
_cod_depositor_comments
;
The following automatic conversions were performed:

'_symmetry_cell_setting' value 'Orthorhombic' changed to
'orthorhombic' according to
/home/saulius/struct/CIF-dictionaries/cif_core.dic dictionary named
'cif_core.dic' version 2.4.2 from 2011-04-26.

Automatic conversion script
Id: cif_fix_values 1715 2011-07-08 13:25:40Z adriana 
;
_cod_database_code 4070370

loop_
_symmetry_equiv_pos_as_xyz
'x, y, z'
'-x, -y, z+1/2'
'x, -y, z+1/2'
'-x, y, z'
'x+1/2, y+1/2, z'
'-x+1/2, -y+1/2, z+1/2'
'x+1/2, -y+1/2, z+1/2'
'-x+1/2, y+1/2, z'

loop_
_atom_site_label
_atom_site_type_symbol
_atom_site_fract_x
_atom_site_fract_y
_atom_site_fract_z
_atom_site_U_iso_or_equiv
_atom_site_adp_type
_atom_site_occupancy
_atom_site_symmetry_multiplicity
_atom_site_calc_flag
_atom_site_refinement_flags
_atom_site_disorder_assembly
_atom_site_disorder_group
Co Co 0.0000 0.44841(2) 0.29049(3) 0.02656(11) Uani 1 2 d S . .
C1 C 0.3077(3) 0.3538(2) 0.3730(2) 0.0579(7) Uani 1 1 d . . .
H1A H 0.3615 0.3419 0.4364 0.069 Uiso 1 1 calc R . .
H1B H 0.3614 0.3986 0.3322 0.069 Uiso 1 1 calc R . .
H1C H 0.2983 0.2974 0.3340 0.069 Uiso 1 1 calc R . .
C2 C 0.1581(3) 0.38959(18) 0.39783(18) 0.0418(5) Uani 1 1 d . . .
H2 H 0.1090 0.3541 0.4532 0.050 Uiso 1 1 calc R . .
C3 C 0.1365(4) 0.4818(2) 0.40848(19) 0.0434(7) Uani 1 1 d . . .
H3 H 0.2222 0.5213 0.3909 0.052 Uiso 1 1 calc R . .
C4 C 0.0000 0.5256(3) 0.4174(3) 0.0476(10) Uani 1 2 d S . .
H4 H 0.0000 0.5927 0.4067 0.057 Uiso 1 2 calc SR . .
C10 C 0.0779(3) 0.39539(14) 0.15478(14) 0.0339(4) Uani 1 1 d . . .
C11 C 0.1263(3) 0.48830(18) 0.16674(16) 0.0338(6) Uani 1 1 d . . .
C12 C 0.0000 0.5446(2) 0.1736(3) 0.0321(8) Uani 1 2 d S . .
C13 C 0.1712(4) 0.31442(18) 0.1327(2) 0.0585(7) Uani 1 1 d . . .
H13A H 0.1662 0.3002 0.0597 0.070 Uiso 1 1 calc R . .
H13B H 0.1355 0.2626 0.1724 0.070 Uiso 1 1 calc R . .
H13C H 0.2733 0.3274 0.1516 0.070 Uiso 1 1 calc R . .
C14 C 0.2824(3) 0.5197(2) 0.1635(2) 0.0550(7) Uani 1 1 d . . .
H14A H 0.3089 0.5353 0.0932 0.066 Uiso 1 1 calc R . .
H14B H 0.3468 0.4712 0.1882 0.066 Uiso 1 1 calc R . .
H14C H 0.2938 0.5732 0.2072 0.066 Uiso 1 1 calc R . .
C15 C 0.0000 0.6443(2) 0.1869(3) 0.0623(11) Uani 1 2 d S . .
H15A H 0.0694 0.6609 0.2410 0.075 Uiso 0.50 1 calc PR A -1
H15B H -0.0989 0.6646 0.2058 0.075 Uiso 0.50 1 calc PR A -1
H15C H 0.0294 0.6733 0.1228 0.075 Uiso 0.50 1 calc PR A -1
F1 F 0.1253(4) 0.16072(14) 0.3623(3) 0.1366(14) Uani 1 1 d . . .
F2 F 0.0000 0.05088(13) 0.4370(3) 0.0765(9) Uani 1 2 d S . .
F3 F 0.0000 0.19428(19) 0.5000(2) 0.0756(7) Uani 1 2 d S . .
B B 0.0000 0.1410(3) 0.4154(4) 0.0506(9) Uani 1 2 d S . .

loop_
_atom_site_aniso_label
_atom_site_aniso_U_11
_atom_site_aniso_U_22
_atom_site_aniso_U_33
_atom_site_aniso_U_23
_atom_site_aniso_U_13
_atom_site_aniso_U_12
Co 0.02741(16) 0.03089(16) 0.02137(16) -0.00119(18) 0.000 0.000
C1 0.0289(11) 0.0816(19) 0.0631(17) 0.0175(15) -0.0068(11) 0.0043(12)
C2 0.0323(11) 0.0611(15) 0.0318(10) 0.0094(10) -0.0057(9) -0.0052(11)
C3 0.0461(16) 0.0580(16) 0.0260(13) 0.0002(12) -0.0088(11) -0.0128(14)
C4 0.076(3) 0.0423(18) 0.0241(17) -0.0068(16) 0.000 0.000
C10 0.0398(12) 0.0380(10) 0.0238(9) -0.0051(7) 0.0019(8) 0.0027(9)
C11 0.0395(14) 0.0402(13) 0.0218(11) 0.0013(9) 0.0040(10) -0.0046(10)
C12 0.0437(19) 0.0304(17) 0.0222(16) -0.0002(10) 0.000 0.000
C13 0.0682(19) 0.0569(15) 0.0503(14) -0.0099(12) 0.0039(13) 0.0273(14)
C14 0.0421(13) 0.0799(19) 0.0429(13) 0.0078(13) 0.0023(11) -0.0229(13)
C15 0.109(4) 0.0320(17) 0.0456(19) 0.0035(14) 0.000 0.000
F1 0.176(3) 0.0646(12) 0.169(3) -0.0172(16) 0.123(3) -0.0202(15)
F2 0.0629(17) 0.0430(13) 0.123(3) 0.0095(13) 0.000 0.000
F3 0.0839(18) 0.0813(17) 0.0615(15) -0.0207(13) 0.000 0.000
B 0.060(2) 0.0374(18) 0.055(2) -0.0063(16) 0.000 0.000

loop_
_atom_type_symbol
_atom_type_description
_atom_type_scat_dispersion_real
_atom_type_scat_dispersion_imag
_atom_type_scat_source
C C 0.0033 0.0016 'International Tables Vol C Tables 4.2.6.8 and 6.1.1.4'
H H 0.0000 0.0000 'International Tables Vol C Tables 4.2.6.8 and 6.1.1.4'
B B 0.0013 0.0007 'International Tables Vol C Tables 4.2.6.8 and 6.1.1.4'
F F 0.0171 0.0103 'International Tables Vol C Tables 4.2.6.8 and 6.1.1.4'
Co Co 0.3494 0.9721 'International Tables Vol C Tables 4.2.6.8 and 6.1.1.4'

loop_
_geom_angle_atom_site_label_1
_geom_angle_atom_site_label_2
_geom_angle_atom_site_label_3
_geom_angle
_geom_angle_site_symmetry_1
_geom_angle_site_symmetry_3
C4 Co C3 40.52(10) . .
C4 Co C3 40.52(10) . 4
C3 Co C3 74.93(18) . 4
C4 Co C10 157.40(9) . 4
C3 Co C10 161.80(10) . 4
C3 Co C10 122.20(12) 4 4
C4 Co C10 157.40(9) . .
C3 Co C10 122.20(12) . .
C3 Co C10 161.80(10) 4 .
C10 Co C10 40.10(13) 4 .
C4 Co C11 119.00(13) . 4
C3 Co C11 149.36(9) . 4
C3 Co C11 100.70(8) 4 4
C10 Co C11 40.97(10) 4 4
C10 Co C11 67.99(10) . 4
C4 Co C11 119.00(13) . .
C3 Co C11 100.70(8) . .
C3 Co C11 149.36(9) 4 .
C10 Co C11 67.99(10) 4 .
C10 Co C11 40.97(10) . .
C11 Co C11 67.37(14) 4 .
C4 Co C12 102.76(15) . .
C3 Co C12 113.00(11) . .
C3 Co C12 113.00(11) 4 .
C10 Co C12 68.09(10) 4 .
C10 Co C12 68.09(10) . .
C11 Co C12 39.94(9) 4 .
C11 Co C12 39.94(9) . .
C4 Co C2 72.21(13) . .
C3 Co C2 37.89(12) . .
C3 Co C2 90.56(11) 4 .
C10 Co C2 128.82(9) 4 .
C10 Co C2 100.17(10) . .
C11 Co C2 168.13(10) 4 .
C11 Co C2 104.49(10) . .
C12 Co C2 137.72(7) . .
C4 Co C2 72.21(13) . 4
C3 Co C2 90.56(11) . 4
C3 Co C2 37.89(12) 4 4
C10 Co C2 100.17(10) 4 4
C10 Co C2 128.82(9) . 4
C11 Co C2 104.49(10) 4 4
C11 Co C2 168.13(10) . 4
C12 Co C2 137.72(7) . 4
C2 Co C2 82.11(13) . 4
C3 C2 C1 119.9(2) . .
C3 C2 Co 65.26(13) . .
C1 C2 Co 126.72(18) . .
C2 C3 C4 125.9(3) . .
C2 C3 Co 76.85(15) . .
C4 C3 Co 68.7(2) . .
C3 C4 C3 124.3(4) 4 .
C3 C4 Co 70.81(19) 4 .
C3 C4 Co 70.81(19) . .
C10 C10 C11 107.70(15) 4 .
C10 C10 C13 124.66(15) 4 .
C11 C10 C13 127.2(2) . .
C10 C10 Co 69.95(6) 4 .
C11 C10 Co 69.70(11) . .
C13 C10 Co 131.59(17) . .
C12 C11 C10 108.3(2) . .
C12 C11 C14 126.1(2) . .
C10 C11 C14 125.4(3) . .
C12 C11 Co 70.58(18) . .
C10 C11 Co 69.34(12) . .
C14 C11 Co 129.57(17) . .
C11 C12 C11 108.0(3) 4 .
C11 C12 C15 126.00(14) 4 .
C11 C12 C15 126.00(14) . .
C11 C12 Co 69.48(17) 4 .
C11 C12 Co 69.48(17) . .
C15 C12 Co 126.1(3) . .
F3 B F2 113.4(4) . .
F3 B F1 106.9(2) . 4
F2 B F1 108.3(2) . 4
F3 B F1 106.9(2) . .
F2 B F1 108.3(2) . .
F1 B F1 113.0(5) 4 .

loop_
_geom_bond_atom_site_label_1
_geom_bond_atom_site_label_2
_geom_bond_distance
_geom_bond_site_symmetry_2
Co C4 2.015(4) .
Co C3 2.043(3) .
Co C3 2.043(3) 4
Co C10 2.0669(19) 4
Co C10 2.0669(19) .
Co C11 2.072(2) 4
Co C11 2.072(2) .
Co C12 2.086(4) .
Co C2 2.191(2) .
Co C2 2.191(2) 4
C1 C2 1.497(4) .
C2 C3 1.382(5) .
C3 C4 1.406(4) .
C4 C3 1.406(4) 4
C10 C10 1.417(5) 4
C10 C11 1.448(3) .
C10 C13 1.494(3) .
C11 C12 1.420(3) .
C11 C14 1.495(4) .
C12 C11 1.420(3) 4
C12 C15 1.481(4) .
F1 B 1.367(4) .
F2 B 1.359(5) .
F3 B 1.358(5) .
B F1 1.367(4) 4

loop_
_geom_torsion_atom_site_label_1
_geom_torsion_atom_site_label_2
_geom_torsion_atom_site_label_3
_geom_torsion_atom_site_label_4
_geom_torsion
_geom_torsion_site_symmetry_1
_geom_torsion_site_symmetry_4
C4 Co C2 C3 -27.42(18) . .
C3 Co C2 C3 -64.1(2) 4 .
C10 Co C2 C3 162.07(16) 4 .
C10 Co C2 C3 130.62(17) . .
C11 Co C2 C3 134.2(5) 4 .
C11 Co C2 C3 88.87(15) . .
C12 Co C2 C3 62.1(2) . .
C2 Co C2 C3 -101.20(15) 4 .
C4 Co C2 C1 -137.4(3) . .
C3 Co C2 C1 -110.0(3) . .
C3 Co C2 C1 -174.1(3) 4 .
C10 Co C2 C1 52.1(3) 4 .
C10 Co C2 C1 20.7(2) . .
C11 Co C2 C1 24.2(7) 4 .
C11 Co C2 C1 -21.1(3) . .
C12 Co C2 C1 -47.9(3) . .
C2 Co C2 C1 148.84(19) 4 .
C1 C2 C3 C4 170.6(3) . .
Co C2 C3 C4 50.9(3) . .
C1 C2 C3 Co 119.6(2) . .
C4 Co C3 C2 137.6(3) . .
C3 Co C3 C2 111.26(14) 4 .
C10 Co C3 C2 -50.2(4) 4 .
C10 Co C3 C2 -61.99(19) . .
C11 Co C3 C2 -163.2(2) 4 .
C11 Co C3 C2 -99.89(15) . .
C12 Co C3 C2 -139.76(15) . .
C2 Co C3 C2 76.34(17) 4 .
C3 Co C3 C4 -26.3(2) 4 .
C10 Co C3 C4 172.3(3) 4 .
C10 Co C3 C4 160.5(2) . .
C11 Co C3 C4 59.3(4) 4 .
C11 Co C3 C4 122.6(2) . .
C12 Co C3 C4 82.7(2) . .
C2 Co C3 C4 -137.6(3) . .
C2 Co C3 C4 -61.2(2) 4 .
C2 C3 C4 C3 -5.4(6) . 4
Co C3 C4 C3 48.8(4) . 4
C2 C3 C4 Co -54.2(3) . .
C3 Co C4 C3 -138.8(4) . 4
C10 Co C4 C3 47.4(5) 4 4
C10 Co C4 C3 173.7(3) . 4
C11 Co C4 C3 71.2(2) 4 4
C11 Co C4 C3 149.94(18) . 4
C12 Co C4 C3 110.59(19) . 4
C2 Co C4 C3 -113.0(2) . 4
C2 Co C4 C3 -25.81(19) 4 4
C3 Co C4 C3 138.8(4) 4 .
C10 Co C4 C3 -173.7(3) 4 .
C10 Co C4 C3 -47.4(5) . .
C11 Co C4 C3 -149.94(18) 4 .
C11 Co C4 C3 -71.2(2) . .
C12 Co C4 C3 -110.59(19) . .
C2 Co C4 C3 25.81(19) . .
C2 Co C4 C3 113.0(2) 4 .
C4 Co C10 C10 -151.3(4) . 4
C3 Co C10 C10 174.30(12) . 4
C3 Co C10 C10 15.6(3) 4 4
C11 Co C10 C10 -38.34(9) 4 4
C11 Co C10 C10 -118.69(14) . 4
C12 Co C10 C10 -81.56(5) . 4
C2 Co C10 C10 140.87(7) . 4
C2 Co C10 C10 52.87(9) 4 4
C4 Co C10 C11 -32.6(4) . .
C3 Co C10 C11 -67.01(19) . .
C3 Co C10 C11 134.3(3) 4 .
C10 Co C10 C11 118.69(14) 4 .
C11 Co C10 C11 80.4(2) 4 .
C12 Co C10 C11 37.14(14) . .
C2 Co C10 C11 -100.43(14) . .
C2 Co C10 C11 171.56(15) 4 .
C4 Co C10 C13 89.7(4) . .
C3 Co C10 C13 55.3(3) . .
C3 Co C10 C13 -103.4(4) 4 .
C10 Co C10 C13 -119.0(2) 4 .
C11 Co C10 C13 -157.4(3) 4 .
C11 Co C10 C13 122.3(3) . .
C12 Co C10 C13 159.4(3) . .
C2 Co C10 C13 21.8(3) . .
C2 Co C10 C13 -66.2(3) 4 .
C10 C10 C11 C12 -0.2(2) 4 .
C13 C10 C11 C12 172.5(3) . .
Co C10 C11 C12 -60.1(2) . .
C10 C10 C11 C14 -175.57(19) 4 .
C13 C10 C11 C14 -2.9(3) . .
Co C10 C11 C14 124.6(2) . .
C10 C10 C11 Co 59.88(6) 4 .
C13 C10 C11 Co -127.4(2) . .
C4 Co C11 C12 -74.42(18) . .
C3 Co C11 C12 -113.18(19) . .
C3 Co C11 C12 -34.7(3) 4 .
C10 Co C11 C12 81.71(16) 4 .
C10 Co C11 C12 119.3(2) . .
C11 Co C11 C12 37.26(18) 4 .
C2 Co C11 C12 -151.85(17) . .
C2 Co C11 C12 85.5(5) 4 .
C4 Co C11 C10 166.32(15) . .
C3 Co C11 C10 127.56(18) . .
C3 Co C11 C10 -154.0(2) 4 .
C10 Co C11 C10 -37.55(15) 4 .
C11 Co C11 C10 -82.00(15) 4 .
C12 Co C11 C10 -119.3(2) . .
C2 Co C11 C10 88.88(15) . .
C2 Co C11 C10 -33.8(6) 4 .
C4 Co C11 C14 46.9(3) . .
C3 Co C11 C14 8.1(2) . .
C3 Co C11 C14 86.6(4) 4 .
C10 Co C11 C14 -157.0(3) 4 .
C10 Co C11 C14 -119.4(3) . .
C11 Co C11 C14 158.6(2) 4 .
C12 Co C11 C14 121.3(3) . .
C2 Co C11 C14 -30.5(3) . .
C2 Co C11 C14 -153.2(4) 4 .
C10 C11 C12 C11 0.3(4) . 4
C14 C11 C12 C11 175.64(17) . 4
Co C11 C12 C11 -59.0(3) . 4
C10 C11 C12 C15 179.7(3) . .
C14 C11 C12 C15 -5.0(6) . .
Co C11 C12 C15 120.4(4) . .
C10 C11 C12 Co 59.29(16) . .
C14 C11 C12 Co -125.4(3) . .
C4 Co C12 C11 -120.25(15) . 4
C3 Co C12 C11 -161.61(17) . 4
C3 Co C12 C11 -78.89(19) 4 4
C10 Co C12 C11 38.06(16) 4 4
C10 Co C12 C11 81.44(17) . 4
C11 Co C12 C11 119.5(3) . 4
C2 Co C12 C11 162.26(15) . 4
C2 Co C12 C11 -42.8(3) 4 4
C4 Co C12 C11 120.25(15) . .
C3 Co C12 C11 78.89(19) . .
C3 Co C12 C11 161.61(17) 4 .
C10 Co C12 C11 -81.44(17) 4 .
C10 Co C12 C11 -38.06(16) . .
C11 Co C12 C11 -119.5(3) 4 .
C2 Co C12 C11 42.8(3) . .
C2 Co C12 C11 -162.26(15) 4 .
C4 Co C12 C15 0.0 . .
C3 Co C12 C15 -41.36(11) . .
C3 Co C12 C15 41.36(11) 4 .
C10 Co C12 C15 158.31(7) 4 .
C10 Co C12 C15 -158.31(7) . .
C11 Co C12 C15 120.25(15) 4 .
C11 Co C12 C15 -120.25(15) . .
C2 Co C12 C15 -77.49(15) . .
C2 Co C12 C15 77.49(15) 4 .
